data_1514265
loop_
_publ_author_name
'Jung, Da Jung'
'Jeon, Hyun Ji'
'Kim, Ju Hyun'
'Kim, Youngmee'
'Lee, Sang-Gi'

_publ_section_title
;
 DMF as a Source of Oxygen and Aminomethine: Stereoselective 1,2-Insertion
 of Rhodium(II) Azavinyl Carbenes into the C&#x2550;O Bond of Formamides
 for the Synthesis of cis-Diamino Enones.
;
_journal_issue 8
_journal_name_full 'Organic letters'
_journal_page_first 2208
_journal_page_last 2211
_journal_paper_doi 10.1021/ol500723s
_journal_volume 16
_journal_year 2014
_chemical_formula_sum 'C18 H20 N2 O3 S'
_chemical_formula_weight 344.42
_chemical_name_systematic
; 
 ? 
;
_space_group_IT_number 14
_symmetry_cell_setting monoclinic
_symmetry_space_group_name_Hall '-P 2yn'
_symmetry_space_group_name_H-M 'P 1 21/n 1'
_atom_sites_solution_hydrogens geom
_atom_sites_solution_primary direct
_atom_sites_solution_secondary difmap
_audit_creation_method SHELXL-97
_cell_angle_alpha 90.00
_cell_angle_beta 104.23(3)
_cell_angle_gamma 90.00
_cell_formula_units_Z 4
_cell_length_a 8.6010(17)
_cell_length_b 22.967(5)
_cell_length_c 9.5240(19)
_cell_measurement_temperature 293(2)
_cell_volume 1823.6(7)
_computing_cell_refinement 'Bruker SMART'
_computing_data_collection 'Bruker SMART'
_computing_data_reduction 'Bruker SAINT'
_computing_molecular_graphics 'Bruker SHELXTL'
_computing_publication_material 'Bruker SHELXTL'
_computing_structure_refinement 'SHELXL-97 (Sheldrick, 2008)'
_computing_structure_solution 'SHELXS-97 (Sheldrick, 2008)'
_diffrn_ambient_temperature 293(2)
_diffrn_measured_fraction_theta_full 0.999
_diffrn_measured_fraction_theta_max 0.999
_diffrn_measurement_device_type 'CCD area detector'
_diffrn_measurement_method 'phi and omega scans'
_diffrn_radiation_monochromator graphite
_diffrn_radiation_source 'fine-focus sealed tube'
_diffrn_radiation_type MoK\a
_diffrn_radiation_wavelength 0.71073
_diffrn_reflns_av_R_equivalents 0.0373
_diffrn_reflns_av_sigmaI/netI 0.0552
_diffrn_reflns_limit_h_max 10
_diffrn_reflns_limit_h_min -9
_diffrn_reflns_limit_k_max 28
_diffrn_reflns_limit_k_min -28
_diffrn_reflns_limit_l_max 9
_diffrn_reflns_limit_l_min -11
_diffrn_reflns_number 10331
_diffrn_reflns_theta_full 26.00
_diffrn_reflns_theta_max 26.00
_diffrn_reflns_theta_min 1.77
_exptl_absorpt_coefficient_mu 0.195
_exptl_absorpt_correction_T_max 0.9658
_exptl_absorpt_correction_T_min 0.9475
_exptl_absorpt_correction_type multi-scan
_exptl_absorpt_process_details '(SADABS; Bruker, 1997)'
_exptl_crystal_colour colorless
_exptl_crystal_density_diffrn 1.254
_exptl_crystal_density_method 'not measured'
_exptl_crystal_description block
_exptl_crystal_F_000 728
_exptl_crystal_size_max 0.28
_exptl_crystal_size_mid 0.20
_exptl_crystal_size_min 0.18
_refine_diff_density_max 0.215
_refine_diff_density_min -0.253
_refine_diff_density_rms 0.039
_refine_ls_extinction_coef 0.0150(17)
_refine_ls_extinction_expression Fc^*^=kFc[1+0.001xFc^2^\l^3^/sin(2\q)]^-1/4^
_refine_ls_extinction_method SHELXL
_refine_ls_goodness_of_fit_ref 1.039
_refine_ls_hydrogen_treatment mixed
_refine_ls_matrix_type full
_refine_ls_number_parameters 224
_refine_ls_number_reflns 3592
_refine_ls_number_restraints 1
_refine_ls_restrained_S_all 1.039
_refine_ls_R_factor_all 0.0775
_refine_ls_R_factor_gt 0.0472
_refine_ls_shift/su_max 0.000
_refine_ls_shift/su_mean 0.000
_refine_ls_structure_factor_coef Fsqd
_refine_ls_weighting_details 'calc w=1/[\s^2^(Fo^2^)+(0.0581P)^2^+0.2511P] where P=(Fo^2^+2Fc^2^)/3'
_refine_ls_weighting_scheme calc
_refine_ls_wR_factor_gt 0.1164
_refine_ls_wR_factor_ref 0.1292
_reflns_number_gt 2372
_reflns_number_total 3592
_reflns_threshold_expression >2sigma(I)
_cod_data_source_file ol500723s_si_002.cif
_cod_data_source_block ye117sadp21n
_cod_depositor_comments
;
The following automatic conversions were performed:

'_symmetry_cell_setting' value 'Monoclinic' changed to 'monoclinic'
according to
/usr/data/users/saulius/crontab/automatic-downloads/rss-feeds/ACS/lib/dictionaries/cif_core.dic
dictionary named 'cif_core.dic' version 2.4.2 from 2011-04-26.

Automatic conversion script
Id: cif_fix_values 2281 2013-09-26 08:29:07Z andrius 

 Adding full bibliography for
 ./tmp-cod-update-bibliographies-8800/cifs/1514265.cif.
;
_cod_original_cell_volume 1823.6(6)
_cod_original_sg_symbol_H-M P2(1)/n
_cod_database_code 1514265

loop_
_symmetry_equiv_pos_as_xyz
'x, y, z'
'-x+1/2, y+1/2, -z+1/2'
'-x, -y, -z'
'x-1/2, -y-1/2, z-1/2'

loop_
_atom_site_label
_atom_site_type_symbol
_atom_site_fract_x
_atom_site_fract_y
_atom_site_fract_z
_atom_site_U_iso_or_equiv
_atom_site_adp_type
_atom_site_occupancy
_atom_site_symmetry_multiplicity
_atom_site_calc_flag
_atom_site_refinement_flags
C1 C 0.6395(3) 0.13057(11) 0.9131(3) 0.0547(6) Uani 1 1 d .
H1 H 0.5805 0.1608 0.8604 0.066 Uiso 1 1 calc R
C2 C 0.7392(3) 0.14159(13) 1.0489(3) 0.0665(7) Uani 1 1 d .
H2 H 0.7481 0.1792 1.0863 0.080 Uiso 1 1 calc R
C3 C 0.8242(3) 0.09721(15) 1.1275(3) 0.0740(8) Uani 1 1 d .
H3 H 0.8885 0.1044 1.2197 0.089 Uiso 1 1 calc R
C4 C 0.8149(4) 0.04265(15) 1.0711(3) 0.0840(9) Uani 1 1 d .
H4 H 0.8750 0.0128 1.1241 0.101 Uiso 1 1 calc R
C5 C 0.7169(3) 0.03111(12) 0.9357(3) 0.0665(7) Uani 1 1 d .
H5 H 0.7112 -0.0065 0.8983 0.080 Uiso 1 1 calc R
C6 C 0.6275(2) 0.07505(10) 0.8558(2) 0.0434(5) Uani 1 1 d .
C7 C 0.5338(2) 0.06256(9) 0.7034(2) 0.0419(5) Uani 1 1 d .
C8 C 0.3640(2) 0.07456(9) 0.6562(2) 0.0410(5) Uani 1 1 d .
C9 C 0.2770(3) 0.08992(9) 0.7533(2) 0.0465(5) Uani 1 1 d .
H9 H 0.3394 0.0997 0.8446 0.056 Uiso 1 1 calc R
C10 C 0.0617(4) 0.11901(15) 0.8586(4) 0.0931(11) Uani 1 1 d .
H10A H 0.1512 0.1293 0.9368 0.140 Uiso 1 1 calc R
H10B H -0.0046 0.0913 0.8921 0.140 Uiso 1 1 calc R
H10C H 0.0000 0.1533 0.8242 0.140 Uiso 1 1 calc R
C11 C -0.0015(3) 0.06947(14) 0.6204(3) 0.0759(8) Uani 1 1 d .
H11A H -0.0349 0.0988 0.5475 0.114 Uiso 1 1 calc R
H11B H -0.0922 0.0568 0.6544 0.114 Uiso 1 1 calc R
H11C H 0.0426 0.0370 0.5800 0.114 Uiso 1 1 calc R
C12 C 0.4522(3) 0.16390(9) 0.4483(2) 0.0471(5) Uani 1 1 d .
C13 C 0.5804(3) 0.14980(11) 0.3910(3) 0.0565(6) Uani 1 1 d .
H13 H 0.5726 0.1190 0.3263 0.068 Uiso 1 1 calc R
C14 C 0.7203(3) 0.18197(11) 0.4309(3) 0.0603(6) Uani 1 1 d .
H14 H 0.8056 0.1727 0.3910 0.072 Uiso 1 1 calc R
C15 C 0.7366(3) 0.22728(11) 0.5279(3) 0.0621(7) Uani 1 1 d .
C16 C 0.6069(4) 0.24072(12) 0.5831(3) 0.0756(8) Uani 1 1 d .
H16 H 0.6148 0.2715 0.6481 0.091 Uiso 1 1 calc R
C17 C 0.4660(3) 0.20957(10) 0.5442(3) 0.0647(7) Uani 1 1 d .
H17 H 0.3801 0.2194 0.5827 0.078 Uiso 1 1 calc R
C18 C 0.8915(4) 0.26112(15) 0.5714(4) 0.0995(11) Uani 1 1 d .
H18A H 0.8712 0.2985 0.6083 0.149 Uiso 1 1 calc R
H18B H 0.9349 0.2663 0.4886 0.149 Uiso 1 1 calc R
H18C H 0.9668 0.2401 0.6451 0.149 Uiso 1 1 calc R
N1 N 0.2942(2) 0.06568(8) 0.50442(19) 0.0450(5) Uani 1 1 d D
H1N H 0.339(3) 0.0393(8) 0.464(2) 0.068 Uiso 1 1 d D
N2 N 0.1199(2) 0.09348(9) 0.7411(2) 0.0573(5) Uani 1 1 d .
O1 O 0.60771(17) 0.04110(7) 0.61995(16) 0.0543(4) Uani 1 1 d .
O2 O 0.1504(2) 0.15898(8) 0.4334(2) 0.0717(5) Uani 1 1 d .
O3 O 0.2520(2) 0.10232(8) 0.25523(17) 0.0711(5) Uani 1 1 d .
S1 S 0.27292(7) 0.12332(3) 0.39994(6) 0.0525(2) Uani 1 1 d .

loop_
_atom_site_aniso_label
_atom_site_aniso_U_11
_atom_site_aniso_U_22
_atom_site_aniso_U_33
_atom_site_aniso_U_23
_atom_site_aniso_U_13
_atom_site_aniso_U_12
C1 0.0466(14) 0.0578(15) 0.0579(15) -0.0081(12) 0.0093(11) 0.0023(11)
C2 0.0539(15) 0.0799(19) 0.0632(16) -0.0265(14) 0.0094(13) -0.0065(14)
C3 0.0580(17) 0.115(2) 0.0445(14) -0.0153(16) 0.0034(12) 0.0017(17)
C4 0.092(2) 0.094(2) 0.0549(17) 0.0085(16) -0.0022(15) 0.0143(18)
C5 0.0752(18) 0.0623(16) 0.0558(15) 0.0022(13) 0.0042(13) 0.0036(14)
C6 0.0334(11) 0.0544(13) 0.0423(12) -0.0032(10) 0.0092(9) 0.0001(10)
C7 0.0367(12) 0.0429(12) 0.0455(12) -0.0046(9) 0.0091(9) -0.0009(9)
C8 0.0328(11) 0.0449(12) 0.0436(12) -0.0047(9) 0.0063(9) -0.0033(9)
C9 0.0342(12) 0.0550(14) 0.0502(13) -0.0054(10) 0.0104(9) -0.0044(10)
C10 0.069(2) 0.118(3) 0.109(3) -0.027(2) 0.0534(19) -0.0016(18)
C11 0.0375(14) 0.110(2) 0.0777(19) 0.0032(16) 0.0088(13) -0.0082(14)
C12 0.0496(14) 0.0465(13) 0.0464(13) 0.0054(10) 0.0137(10) 0.0046(10)
C13 0.0539(15) 0.0636(16) 0.0531(14) -0.0100(12) 0.0152(11) 0.0033(12)
C14 0.0517(15) 0.0693(16) 0.0637(16) -0.0019(13) 0.0212(12) 0.0006(13)
C15 0.0659(17) 0.0518(15) 0.0703(17) 0.0044(13) 0.0201(13) -0.0089(12)
C16 0.092(2) 0.0550(16) 0.087(2) -0.0200(14) 0.0366(17) -0.0159(15)
C17 0.0726(18) 0.0514(15) 0.0805(19) -0.0098(13) 0.0385(14) -0.0003(13)
C18 0.085(2) 0.088(2) 0.126(3) -0.014(2) 0.027(2) -0.0293(19)
N1 0.0359(10) 0.0524(11) 0.0460(11) -0.0064(8) 0.0088(8) 0.0032(8)
N2 0.0362(11) 0.0752(14) 0.0648(13) -0.0079(10) 0.0207(9) -0.0025(10)
O1 0.0400(8) 0.0679(11) 0.0541(10) -0.0148(8) 0.0102(7) 0.0057(8)
O2 0.0495(10) 0.0701(11) 0.0945(14) 0.0112(10) 0.0160(9) 0.0211(9)
O3 0.0674(12) 0.0941(13) 0.0433(10) -0.0008(9) -0.0028(8) -0.0042(10)
S1 0.0409(3) 0.0639(4) 0.0494(4) 0.0030(3) 0.0046(2) 0.0077(3)

loop_
_atom_type_symbol
_atom_type_description
_atom_type_scat_dispersion_real
_atom_type_scat_dispersion_imag
_atom_type_scat_source
C C 0.0033 0.0016 'International Tables Vol C Tables 4.2.6.8 and 6.1.1.4'
H H 0.0000 0.0000 'International Tables Vol C Tables 4.2.6.8 and 6.1.1.4'
N N 0.0061 0.0033 'International Tables Vol C Tables 4.2.6.8 and 6.1.1.4'
O O 0.0106 0.0060 'International Tables Vol C Tables 4.2.6.8 and 6.1.1.4'
S S 0.1246 0.1234 'International Tables Vol C Tables 4.2.6.8 and 6.1.1.4'

loop_
_geom_angle_atom_site_label_1
_geom_angle_atom_site_label_2
_geom_angle_atom_site_label_3
_geom_angle
C6 C1 C2 120.4(2)
C6 C1 H1 119.8
C2 C1 H1 119.8
C3 C2 C1 120.0(2)
C3 C2 H2 120.0
C1 C2 H2 120.0
C4 C3 C2 120.0(3)
C4 C3 H3 120.0
C2 C3 H3 120.0
C3 C4 C5 120.6(3)
C3 C4 H4 119.7
C5 C4 H4 119.7
C6 C5 C4 120.3(3)
C6 C5 H5 119.9
C4 C5 H5 119.9
C5 C6 C1 118.7(2)
C5 C6 C7 119.1(2)
C1 C6 C7 121.84(19)
O1 C7 C8 121.10(19)
O1 C7 C6 117.29(19)
C8 C7 C6 121.61(19)
C9 C8 N1 123.53(19)
C9 C8 C7 121.11(19)
N1 C8 C7 115.25(18)
N2 C9 C8 131.9(2)
N2 C9 H9 114.0
C8 C9 H9 114.0
N2 C10 H10A 109.5
N2 C10 H10B 109.5
H10A C10 H10B 109.5
N2 C10 H10C 109.5
H10A C10 H10C 109.5
H10B C10 H10C 109.5
N2 C11 H11A 109.5
N2 C11 H11B 109.5
H11A C11 H11B 109.5
N2 C11 H11C 109.5
H11A C11 H11C 109.5
H11B C11 H11C 109.5
C17 C12 C13 119.5(2)
C17 C12 S1 120.22(19)
C13 C12 S1 120.25(18)
C14 C13 C12 119.4(2)
C14 C13 H13 120.3
C12 C13 H13 120.3
C15 C14 C13 121.8(2)
C15 C14 H14 119.1
C13 C14 H14 119.1
C14 C15 C16 117.8(2)
C14 C15 C18 120.8(3)
C16 C15 C18 121.4(3)
C17 C16 C15 121.4(2)
C17 C16 H16 119.3
C15 C16 H16 119.3
C12 C17 C16 120.1(2)
C12 C17 H17 120.0
C16 C17 H17 120.0
C15 C18 H18A 109.5
C15 C18 H18B 109.5
H18A C18 H18B 109.5
C15 C18 H18C 109.5
H18A C18 H18C 109.5
H18B C18 H18C 109.5
C8 N1 S1 116.91(14)
C8 N1 H1N 115.4(17)
S1 N1 H1N 107.0(17)
C9 N2 C10 119.4(2)
C9 N2 C11 124.1(2)
C10 N2 C11 116.3(2)
O3 S1 O2 118.87(12)
O3 S1 N1 106.37(11)
O2 S1 N1 107.78(11)
O3 S1 C12 108.95(11)
O2 S1 C12 106.50(11)
N1 S1 C12 107.97(10)

loop_
_geom_bond_atom_site_label_1
_geom_bond_atom_site_label_2
_geom_bond_distance
C1 C6 1.381(3)
C1 C2 1.388(3)
C1 H1 0.9300
C2 C3 1.366(4)
C2 H2 0.9300
C3 C4 1.358(4)
C3 H3 0.9300
C4 C5 1.381(4)
C4 H4 0.9300
C5 C6 1.379(3)
C5 H5 0.9300
C6 C7 1.505(3)
C7 O1 1.235(2)
C7 C8 1.445(3)
C8 C9 1.371(3)
C8 N1 1.437(3)
C9 N2 1.330(3)
C9 H9 0.9300
C10 N2 1.457(3)
C10 H10A 0.9600
C10 H10B 0.9600
C10 H10C 0.9600
C11 N2 1.458(3)
C11 H11A 0.9600
C11 H11B 0.9600
C11 H11C 0.9600
C12 C17 1.377(3)
C12 C13 1.383(3)
C12 S1 1.763(2)
C13 C14 1.383(3)
C13 H13 0.9300
C14 C15 1.376(3)
C14 H14 0.9300
C15 C16 1.380(4)
C15 C18 1.510(4)
C16 C17 1.377(4)
C16 H16 0.9300
C17 H17 0.9300
C18 H18A 0.9600
C18 H18B 0.9600
C18 H18C 0.9600
N1 S1 1.639(2)
N1 H1N 0.860(2)
O2 S1 1.4313(18)
O3 S1 1.4292(17)

loop_
_geom_torsion_atom_site_label_1
_geom_torsion_atom_site_label_2
_geom_torsion_atom_site_label_3
_geom_torsion_atom_site_label_4
_geom_torsion
C6 C1 C2 C3 -1.0(4)
C1 C2 C3 C4 2.0(5)
C2 C3 C4 C5 -1.6(5)
C3 C4 C5 C6 0.2(5)
C4 C5 C6 C1 0.7(4)
C4 C5 C6 C7 174.4(2)
C2 C1 C6 C5 -0.3(4)
C2 C1 C6 C7 -173.8(2)
C5 C6 C7 O1 -53.2(3)
C1 C6 C7 O1 120.3(2)
C5 C6 C7 C8 126.3(2)
C1 C6 C7 C8 -60.3(3)
O1 C7 C8 C9 169.9(2)
C6 C7 C8 C9 -9.5(3)
O1 C7 C8 N1 -6.4(3)
C6 C7 C8 N1 174.22(18)
N1 C8 C9 N2 8.8(4)
C7 C8 C9 N2 -167.2(2)
C17 C12 C13 C14 -0.1(4)
S1 C12 C13 C14 -179.66(18)
C12 C13 C14 C15 0.9(4)
C13 C14 C15 C16 -1.2(4)
C13 C14 C15 C18 179.0(3)
C14 C15 C16 C17 0.7(4)
C18 C15 C16 C17 -179.5(3)
C13 C12 C17 C16 -0.3(4)
S1 C12 C17 C16 179.2(2)
C15 C16 C17 C12 0.0(4)
C9 C8 N1 S1 86.4(2)
C7 C8 N1 S1 -97.34(19)
C8 C9 N2 C10 -171.6(3)
C8 C9 N2 C11 13.1(4)
C8 N1 S1 O3 161.77(15)
C8 N1 S1 O2 -69.71(17)
C8 N1 S1 C12 44.96(17)
C17 C12 S1 O3 149.4(2)
C13 C12 S1 O3 -31.1(2)
C17 C12 S1 O2 20.0(2)
C13 C12 S1 O2 -160.46(18)
C17 C12 S1 N1 -95.5(2)
C13 C12 S1 N1 84.0(2)
